data_4060710
_journal_name_full Organometallics
_journal_year 2003
_chemical_formula_sum 'C110 H156 N16 O18 W4'
_chemical_formula_weight 2725.91
_space_group_IT_number 2
_symmetry_cell_setting triclinic
_symmetry_space_group_name_Hall '-P 1'
_symmetry_space_group_name_H-M 'P -1'
_cell_angle_alpha 106.512(9)
_cell_angle_beta 97.301(10)
_cell_angle_gamma 100.956(10)
_cell_formula_units_Z 2
_cell_length_a 11.971(7)
_cell_length_b 18.639(11)
_cell_length_c 28.818(17)
_cell_measurement_temperature 110(2)
_cell_volume 5939(6)
_diffrn_ambient_temperature 110(2)
_exptl_crystal_density_diffrn 1.524
_cod_depositor_comments
;
The following automatic conversions were performed:
'_symmetry_cell_setting' value 'Triclinic' changed to 'triclinic'
according to '/home/saulius/struct/CIF-dictionaries/cif_core.dic'
dictionary named 'cif_core.dic' version 2.4.1 from 2010-06-29.

Automatic conversion script
Id: cif_fix_enum 1527 2010-12-29 10:47:43Z saulius 
;
_cod_database_code 4060710

loop_
_symmetry_equiv_pos_as_xyz
'x, y, z'
'-x, -y, -z'

loop_
_atom_site_label
_atom_site_type_symbol
_atom_site_fract_x
_atom_site_fract_y
_atom_site_fract_z
_atom_site_U_iso_or_equiv
_atom_site_adp_type
_atom_site_occupancy
_atom_site_symmetry_multiplicity
_atom_site_calc_flag
_atom_site_refinement_flags
_atom_site_disorder_assembly
_atom_site_disorder_group
W1 W 0.67160(3) 0.11232(2) 0.857563(15) 0.02091(11) Uani 1 1 d . . .
W2 W 0.78945(4) 0.05549(2) 0.759568(16) 0.02813(12) Uani 1 1 d . . .
W3 W 0.40592(3) 0.48025(2) 0.660524(15) 0.02154(11) Uani 1 1 d . . .
W4 W 0.27357(3) 0.50279(2) 0.755813(15) 0.02038(11) Uani 1 1 d . . .
O1 O 0.5176(6) 0.0203(4) 0.9101(3) 0.0325(18) Uani 1 1 d . . .
O2 O 0.8042(6) 0.1900(4) 0.9650(3) 0.0265(16) Uani 1 1 d . . .
O3 O 0.4973(6) 0.2171(4) 0.8769(3) 0.0302(17) Uani 1 1 d . . .
O4 O 0.7697(9) -0.1131(4) 0.6960(3) 0.061(3) Uani 1 1 d . . .
O5 O 0.7675(10) 0.0909(5) 0.6605(3) 0.075(3) Uani 1 1 d . . .
O6 O 1.0503(8) 0.0815(5) 0.7533(3) 0.057(3) Uani 1 1 d . . .
O7 O 0.7937(5) 0.0397(3) 0.8326(2) 0.0222(15) Uani 1 1 d . . .
O8 O 0.7823(6) 0.1652(4) 0.8144(3) 0.0281(16) Uani 1 1 d . . .
O9 O 0.6137(6) 0.0473(3) 0.7787(3) 0.0289(17) Uani 1 1 d . . .
O10 O 0.5985(7) 0.6037(5) 0.6440(3) 0.043(2) Uani 1 1 d . . .
O11 O 0.5606(7) 0.3689(5) 0.6210(3) 0.044(2) Uani 1 1 d . . .
O12 O 0.3081(7) 0.4426(4) 0.5499(3) 0.0393(19) Uani 1 1 d . . .
O13 O 0.2772(7) 0.4155(5) 0.8325(3) 0.043(2) Uani 1 1 d . . .
O14 O 0.3075(6) 0.6493(4) 0.8459(3) 0.0292(16) Uani 1 1 d . . .
O15 O 0.0125(6) 0.4891(4) 0.7583(3) 0.0322(17) Uani 1 1 d . . .
O16 O 0.2931(6) 0.5529(4) 0.6960(2) 0.0242(15) Uani 1 1 d . . .
O17 O 0.4510(5) 0.5095(4) 0.7422(2) 0.0262(16) Uani 1 1 d . . .
O18 O 0.2712(5) 0.4102(4) 0.6864(2) 0.0233(15) Uani 1 1 d . . .
N1 N 1.1433(9) -0.1409(6) 0.8187(4) 0.049(3) Uani 1 1 d . . .
N2 N 0.8915(8) 0.4853(5) 0.9459(3) 0.032(2) Uani 1 1 d . . .
N3 N 0.3649(14) -0.1030(10) 0.5765(5) 0.103(6) Uani 1 1 d . . .
N4 N 0.2260(9) 0.6905(7) 0.5408(4) 0.057(3) Uani 1 1 d . . .
N5 N 0.6502(8) 0.5803(5) 0.9472(4) 0.034(2) Uani 1 1 d . . .
N6 N 0.1622(14) 0.1329(8) 0.5158(5) 0.103(6) Uani 1 1 d . . .
N7 N 0.1500(7) 0.1994(4) 0.9246(3) 0.0208(17) Uani 1 1 d . . .
N8 N 0.6698(7) 0.3804(4) 0.0203(3) 0.0207(17) Uani 1 1 d . . .
N9 N 0.5851(7) 0.7805(4) 0.7963(3) 0.027(2) Uani 1 1 d . . .
N10 N 0.3921(9) 0.2574(6) 0.4534(4) 0.046(3) Uani 1 1 d . . .
N11 N 0.0851(10) 0.5558(7) 0.4014(5) 0.066(3) Uani 1 1 d . . .
N12 N 0.4897(8) 0.2297(6) 0.7202(4) 0.038(2) Uani 1 1 d . . .
C1 C 0.5755(8) 0.0533(5) 0.8884(4) 0.026(2) Uani 1 1 d . . .
C2 C 0.7534(8) 0.1631(5) 0.9232(4) 0.022(2) Uani 1 1 d . . .
C3 C 0.5626(8) 0.1779(5) 0.8685(4) 0.022(2) Uani 1 1 d . . .
C4 C 0.7761(11) -0.0488(6) 0.7200(4) 0.039(3) Uani 1 1 d . . .
C5 C 0.7747(12) 0.0786(6) 0.6985(5) 0.042(3) Uani 1 1 d . . .
C6 C 0.9497(11) 0.0722(6) 0.7552(4) 0.038(3) Uani 1 1 d . . .
C7 C 0.8483(8) 0.0002(5) 0.8551(4) 0.022(2) Uani 1 1 d . . .
C8 C 0.9325(9) -0.0344(5) 0.8342(4) 0.025(2) Uani 1 1 d . . .
H8A H 0.9485 -0.0304 0.8034 0.030 Uiso 1 1 calc R . .
C9 C 0.9928(9) -0.0748(5) 0.8586(4) 0.025(2) Uani 1 1 d . . .
C10 C 0.9702(10) -0.0815(6) 0.9037(4) 0.036(3) Uani 1 1 d . . .
H10A H 1.0114 -0.1087 0.9203 0.043 Uiso 1 1 calc R . .
C11 C 0.8866(9) -0.0475(6) 0.9238(4) 0.030(2) Uani 1 1 d . . .
H11A H 0.8705 -0.0517 0.9545 0.037 Uiso 1 1 calc R . .
C12 C 0.8262(9) -0.0078(5) 0.9000(4) 0.024(2) Uani 1 1 d . . .
H12A H 0.7687 0.0146 0.9144 0.029 Uiso 1 1 calc R . .
C13 C 1.0758(9) -0.1112(6) 0.8364(4) 0.036(3) Uani 1 1 d . . .
C14 C 0.8366(7) 0.2386(5) 0.8213(4) 0.019(2) Uani 1 1 d . . .
C15 C 0.8322(8) 0.2978(5) 0.8624(4) 0.022(2) Uani 1 1 d . . .
H15A H 0.7893 0.2869 0.8861 0.027 Uiso 1 1 calc R . .
C16 C 0.8910(8) 0.3739(5) 0.8691(3) 0.020(2) Uani 1 1 d . . .
C17 C 0.9540(9) 0.3912(6) 0.8341(4) 0.034(3) Uani 1 1 d . . .
H17A H 0.9948 0.4424 0.8387 0.041 Uiso 1 1 calc R . .
C18 C 0.9549(10) 0.3325(6) 0.7933(4) 0.037(3) Uani 1 1 d . . .
H18A H 0.9948 0.3439 0.7689 0.044 Uiso 1 1 calc R . .
C19 C 0.8997(10) 0.2570(6) 0.7863(4) 0.035(3) Uani 1 1 d . . .
H19A H 0.9043 0.2174 0.7579 0.041 Uiso 1 1 calc R . .
C20 C 0.8906(8) 0.4362(6) 0.9123(4) 0.023(2) Uani 1 1 d . . .
C21 C 0.5114(10) 0.0084(5) 0.7506(4) 0.031(3) Uani 1 1 d . . .
C22 C 0.4978(11) -0.0197(6) 0.6998(4) 0.038(3) Uani 1 1 d . . .
H22A H 0.5630 -0.0128 0.6845 0.046 Uiso 1 1 calc R . .
C23 C 0.3884(14) -0.0581(7) 0.6711(5) 0.055(4) Uani 1 1 d . . .
C24 C 0.2935(15) -0.0729(8) 0.6916(6) 0.069(5) Uani 1 1 d . . .
H24A H 0.2203 -0.1008 0.6713 0.083 Uiso 1 1 calc R . .
C25 C 0.3058(12) -0.0465(9) 0.7421(7) 0.068(5) Uani 1 1 d . . .
H25A H 0.2406 -0.0569 0.7570 0.082 Uiso 1 1 calc R . .
C26 C 0.4127(10) -0.0048(7) 0.7717(5) 0.044(3) Uani 1 1 d . . .
H26A H 0.4191 0.0149 0.8064 0.053 Uiso 1 1 calc R . .
C27 C 0.3748(14) -0.0847(9) 0.6186(6) 0.068(5) Uani 1 1 d . . .
C28 C 0.5248(9) 0.5564(6) 0.6508(4) 0.029(2) Uani 1 1 d . . .
C29 C 0.5027(9) 0.4116(6) 0.6382(4) 0.032(2) Uani 1 1 d . . .
C30 C 0.3419(9) 0.4557(6) 0.5921(4) 0.029(2) Uani 1 1 d . . .
C31 C 0.2749(9) 0.4480(6) 0.8027(4) 0.029(2) Uani 1 1 d . . .
C32 C 0.2946(8) 0.5923(7) 0.8114(4) 0.030(2) Uani 1 1 d . . .
C33 C 0.1101(8) 0.4932(6) 0.7567(4) 0.026(2) Uani 1 1 d . . .
C34 C 0.2500(8) 0.6070(5) 0.6841(4) 0.025(2) Uani 1 1 d . . .
C35 C 0.2561(8) 0.6177(5) 0.6384(4) 0.027(2) Uani 1 1 d . . .
H35A H 0.2946 0.5877 0.6163 0.033 Uiso 1 1 calc R . .
C36 C 0.2047(10) 0.6731(6) 0.6252(4) 0.032(2) Uani 1 1 d . . .
C37 C 0.1483(9) 0.7191(6) 0.6572(4) 0.036(3) Uani 1 1 d . . .
H37A H 0.1130 0.7558 0.6479 0.043 Uiso 1 1 calc R . .
C38 C 0.1463(10) 0.7088(6) 0.7026(4) 0.034(3) Uani 1 1 d . . .
H38A H 0.1112 0.7404 0.7255 0.041 Uiso 1 1 calc R . .
C39 C 0.1928(9) 0.6546(5) 0.7156(4) 0.026(2) Uani 1 1 d . . .
H39A H 0.1870 0.6484 0.7469 0.032 Uiso 1 1 calc R . .
C40 C 0.2176(10) 0.6835(7) 0.5785(5) 0.042(3) Uani 1 1 d . . .
C41 C 0.5498(8) 0.5186(5) 0.7723(4) 0.020(2) Uani 1 1 d . . .
C42 C 0.5533(7) 0.5376(5) 0.8223(4) 0.019(2) Uani 1 1 d . . .
H42A H 0.4855 0.5453 0.8350 0.023 Uiso 1 1 calc R . .
C43 C 0.6565(8) 0.5457(5) 0.8549(4) 0.022(2) Uani 1 1 d . . .
C44 C 0.7583(8) 0.5360(6) 0.8377(4) 0.028(2) Uani 1 1 d . . .
H44A H 0.8281 0.5426 0.8599 0.034 Uiso 1 1 calc R . .
C45 C 0.7544(8) 0.5169(7) 0.7880(4) 0.034(3) Uani 1 1 d . . .
H45A H 0.8218 0.5083 0.7752 0.041 Uiso 1 1 calc R . .
C46 C 0.6527(8) 0.5098(6) 0.7557(4) 0.029(2) Uani 1 1 d . . .
H46A H 0.6535 0.4987 0.7215 0.035 Uiso 1 1 calc R . .
C47 C 0.6549(8) 0.5650(6) 0.9067(4) 0.025(2) Uani 1 1 d . . .
C48 C 0.2103(8) 0.3371(6) 0.6679(4) 0.029(2) Uani 1 1 d . . .
C49 C 0.2091(8) 0.2931(6) 0.6212(4) 0.024(2) Uani 1 1 d . . .
H49A H 0.2518 0.3152 0.6010 0.029 Uiso 1 1 calc R . .
C50 C 0.1467(10) 0.2163(7) 0.6021(5) 0.042(3) Uani 1 1 d . . .
C51 C 0.0820(11) 0.1825(7) 0.6296(5) 0.050(4) Uani 1 1 d . . .
H51A H 0.0394 0.1303 0.6163 0.061 Uiso 1 1 calc R . .
C52 C 0.0803(11) 0.2256(7) 0.6764(5) 0.053(4) Uani 1 1 d . . .
H52A H 0.0339 0.2040 0.6958 0.064 Uiso 1 1 calc R . .
C53 C 0.1473(9) 0.3020(6) 0.6961(4) 0.036(3) Uani 1 1 d . . .
H53A H 0.1495 0.3303 0.7294 0.043 Uiso 1 1 calc R . .
C54 C 0.1517(13) 0.1695(8) 0.5535(6) 0.064(4) Uani 1 1 d . . .
C55 C 0.2627(8) 0.1728(5) 0.9264(4) 0.025(2) Uani 1 1 d . . .
H55A H 0.3229 0.2118 0.9205 0.030 Uiso 1 1 calc R . .
H55B H 0.2877 0.1710 0.9600 0.030 Uiso 1 1 calc R . .
C56 C 0.2568(9) 0.0956(6) 0.8901(4) 0.037(3) Uani 1 1 d . . .
H56A H 0.3329 0.0835 0.8940 0.056 Uiso 1 1 calc R . .
H56B H 0.2345 0.0970 0.8565 0.056 Uiso 1 1 calc R . .
H56C H 0.1991 0.0561 0.8961 0.056 Uiso 1 1 calc R . .
C57 C 0.0568(8) 0.1454(5) 0.9374(4) 0.024(2) Uani 1 1 d . . .
H57A H 0.0493 0.0923 0.9158 0.029 Uiso 1 1 calc R . .
H57B H -0.0181 0.1592 0.9304 0.029 Uiso 1 1 calc R . .
C58 C 0.0786(10) 0.1466(7) 0.9907(4) 0.038(3) Uani 1 1 d . . .
H58A H 0.0146 0.1102 0.9960 0.057 Uiso 1 1 calc R . .
H58B H 0.0838 0.1986 1.0126 0.057 Uiso 1 1 calc R . .
H58C H 0.1514 0.1317 0.9980 0.057 Uiso 1 1 calc R . .
C59 C 0.1034(10) 0.1974(7) 0.8732(4) 0.035(3) Uani 1 1 d . . .
H59A H 0.0309 0.2156 0.8735 0.042 Uiso 1 1 calc R . .
H59B H 0.0831 0.1432 0.8515 0.042 Uiso 1 1 calc R . .
C60 C 0.1852(12) 0.2455(6) 0.8507(5) 0.049(3) Uani 1 1 d . . .
H60A H 0.1473 0.2405 0.8173 0.073 Uiso 1 1 calc R . .
H60B H 0.2566 0.2272 0.8491 0.073 Uiso 1 1 calc R . .
H60C H 0.2041 0.2997 0.8712 0.073 Uiso 1 1 calc R . .
C61 C 0.1769(9) 0.2797(5) 0.9614(4) 0.027(2) Uani 1 1 d . . .
H61A H 0.2376 0.3136 0.9518 0.032 Uiso 1 1 calc R . .
H61B H 0.2089 0.2775 0.9943 0.032 Uiso 1 1 calc R . .
C62 C 0.0716(9) 0.3160(5) 0.9657(4) 0.033(3) Uani 1 1 d . . .
H62A H 0.0959 0.3675 0.9902 0.050 Uiso 1 1 calc R . .
H62B H 0.0116 0.2837 0.9760 0.050 Uiso 1 1 calc R . .
H62C H 0.0406 0.3200 0.9336 0.050 Uiso 1 1 calc R . .
C63 C 0.6288(8) 0.3772(6) -0.0321(4) 0.022(2) Uani 1 1 d . . .
H63A H 0.6319 0.3265 -0.0543 0.027 Uiso 1 1 calc R . .
H63B H 0.6840 0.4171 -0.0397 0.027 Uiso 1 1 calc R . .
C64 C 0.5081(9) 0.3888(6) -0.0437(4) 0.030(2) Uani 1 1 d . . .
H64A H 0.4900 0.3857 -0.0785 0.045 Uiso 1 1 calc R . .
H64B H 0.5042 0.4395 -0.0228 0.045 Uiso 1 1 calc R . .
H64C H 0.4520 0.3487 -0.0374 0.045 Uiso 1 1 calc R . .
C65 C 0.5864(8) 0.3207(5) 0.0348(4) 0.023(2) Uani 1 1 d . . .
H65A H 0.6152 0.3256 0.0696 0.028 Uiso 1 1 calc R . .
H65B H 0.5097 0.3335 0.0330 0.028 Uiso 1 1 calc R . .
C66 C 0.5703(9) 0.2386(5) 0.0041(5) 0.035(3) Uani 1 1 d . . .
H66A H 0.5158 0.2052 0.0161 0.052 Uiso 1 1 calc R . .
H66B H 0.6450 0.2245 0.0063 0.052 Uiso 1 1 calc R . .
H66C H 0.5394 0.2325 -0.0304 0.052 Uiso 1 1 calc R . .
C67 C 0.7911(8) 0.3645(5) 0.0215(4) 0.025(2) Uani 1 1 d . . .
H67A H 0.7845 0.3134 -0.0028 0.030 Uiso 1 1 calc R . .
H67B H 0.8401 0.4034 0.0107 0.030 Uiso 1 1 calc R . .
C68 C 0.8522(9) 0.3655(8) 0.0709(4) 0.041(3) Uani 1 1 d . . .
H68A H 0.9285 0.3548 0.0680 0.062 Uiso 1 1 calc R . .
H68B H 0.8060 0.3261 0.0817 0.062 Uiso 1 1 calc R . .
H68C H 0.8619 0.4164 0.0952 0.062 Uiso 1 1 calc R . .
C69 C 0.6749(8) 0.4581(5) 0.0581(4) 0.022(2) Uani 1 1 d . . .
H69A H 0.5960 0.4676 0.0554 0.026 Uiso 1 1 calc R . .
H69B H 0.6979 0.4551 0.0915 0.026 Uiso 1 1 calc R . .
C70 C 0.7573(9) 0.5260(5) 0.0525(4) 0.032(2) Uani 1 1 d . . .
H70A H 0.7551 0.5732 0.0780 0.048 Uiso 1 1 calc R . .
H70B H 0.7341 0.5307 0.0198 0.048 Uiso 1 1 calc R . .
H70C H 0.8362 0.5181 0.0560 0.048 Uiso 1 1 calc R . .
C71 C 0.7091(9) 0.8085(6) 0.7910(4) 0.031(2) Uani 1 1 d . . .
H71A H 0.7108 0.8469 0.7732 0.038 Uiso 1 1 calc R . .
H71B H 0.7573 0.8349 0.8243 0.038 Uiso 1 1 calc R . .
C72 C 0.7631(10) 0.7455(6) 0.7640(5) 0.043(3) Uani 1 1 d . . .
H72A H 0.8427 0.7682 0.7622 0.064 Uiso 1 1 calc R . .
H72B H 0.7175 0.7198 0.7305 0.064 Uiso 1 1 calc R . .
H72C H 0.7640 0.7078 0.7817 0.064 Uiso 1 1 calc R . .
C73 C 0.5795(9) 0.7257(6) 0.8271(4) 0.035(3) Uani 1 1 d . . .
H73A H 0.4969 0.7042 0.8266 0.042 Uiso 1 1 calc R . .
H73B H 0.6122 0.6822 0.8109 0.042 Uiso 1 1 calc R . .
C74 C 0.6405(11) 0.7594(7) 0.8792(4) 0.043(3) Uani 1 1 d . . .
H74A H 0.6317 0.7196 0.8954 0.065 Uiso 1 1 calc R . .
H74B H 0.6073 0.8014 0.8962 0.065 Uiso 1 1 calc R . .
H74C H 0.7231 0.7795 0.8804 0.065 Uiso 1 1 calc R . .
C75 C 0.5082(10) 0.7346(6) 0.7465(4) 0.037(3) Uani 1 1 d . . .
H75A H 0.5381 0.6889 0.7318 0.045 Uiso 1 1 calc R . .
H75B H 0.4291 0.7158 0.7515 0.045 Uiso 1 1 calc R . .
C76 C 0.5013(12) 0.7789(7) 0.7109(5) 0.054(4) Uani 1 1 d . . .
H76A H 0.4505 0.7458 0.6798 0.082 Uiso 1 1 calc R . .
H76B H 0.5790 0.7967 0.7049 0.082 Uiso 1 1 calc R . .
H76C H 0.4697 0.8235 0.7247 0.082 Uiso 1 1 calc R . .
C77 C 0.5472(9) 0.8530(6) 0.8203(4) 0.031(2) Uani 1 1 d . . .
H77A H 0.5563 0.8873 0.7997 0.037 Uiso 1 1 calc R . .
H77B H 0.5983 0.8804 0.8529 0.037 Uiso 1 1 calc R . .
C78 C 0.4196(10) 0.8359(7) 0.8272(5) 0.051(4) Uani 1 1 d . . .
H78A H 0.3992 0.8844 0.8429 0.076 Uiso 1 1 calc R . .
H78B H 0.4105 0.8028 0.8482 0.076 Uiso 1 1 calc R . .
H78C H 0.3684 0.8097 0.7950 0.076 Uiso 1 1 calc R . .
C79 C 0.4277(12) 0.2543(8) 0.5058(5) 0.060(4) Uani 1 1 d . . .
H79A H 0.4290 0.3048 0.5297 0.072 Uiso 1 1 calc R . .
H79B H 0.3676 0.2150 0.5115 0.072 Uiso 1 1 calc R . .
C80 C 0.5442(14) 0.2359(9) 0.5164(5) 0.069(4) Uani 1 1 d . . .
H80A H 0.5599 0.2355 0.5505 0.104 Uiso 1 1 calc R . .
H80B H 0.6049 0.2751 0.5116 0.104 Uiso 1 1 calc R . .
H80C H 0.5432 0.1852 0.4939 0.104 Uiso 1 1 calc R . .
C81 C 0.3924(12) 0.1808(7) 0.4159(5) 0.054(4) Uani 1 1 d . . .
H81A H 0.3679 0.1835 0.3824 0.064 Uiso 1 1 calc R . .
H81B H 0.4731 0.1747 0.4186 0.064 Uiso 1 1 calc R . .
C82 C 0.3159(16) 0.1091(7) 0.4205(6) 0.078(5) Uani 1 1 d . . .
H82A H 0.3225 0.0636 0.3948 0.117 Uiso 1 1 calc R . .
H82B H 0.2351 0.1133 0.4169 0.117 Uiso 1 1 calc R . .
H82C H 0.3408 0.1043 0.4530 0.117 Uiso 1 1 calc R . .
C83 C 0.4786(11) 0.3172(7) 0.4431(5) 0.053(4) Uani 1 1 d . . .
H83A H 0.4535 0.3164 0.4088 0.064 Uiso 1 1 calc R . .
H83B H 0.5539 0.3026 0.4449 0.064 Uiso 1 1 calc R . .
C84 C 0.4973(16) 0.3985(8) 0.4768(6) 0.088(6) Uani 1 1 d . . .
H84A H 0.5548 0.4330 0.4667 0.132 Uiso 1 1 calc R . .
H84B H 0.5253 0.4009 0.5108 0.132 Uiso 1 1 calc R . .
H84C H 0.4239 0.4145 0.4748 0.132 Uiso 1 1 calc R . .
C85 C 0.2711(10) 0.2732(7) 0.4499(5) 0.052(4) Uani 1 1 d . . .
H85A H 0.2183 0.2317 0.4571 0.062 Uiso 1 1 calc R . .
H85B H 0.2747 0.3223 0.4757 0.062 Uiso 1 1 calc R . .
C86 C 0.2205(12) 0.2781(7) 0.4010(5) 0.056(4) Uani 1 1 d . . .
H86A H 0.1434 0.2884 0.4020 0.084 Uiso 1 1 calc R . .
H86B H 0.2141 0.2293 0.3753 0.084 Uiso 1 1 calc R . .
H86C H 0.2709 0.3199 0.3938 0.084 Uiso 1 1 calc R . .
C87 C 0.1537(14) 0.5335(12) 0.4397(6) 0.082(5) Uani 1 1 d . . .
H87A H 0.2264 0.5247 0.4288 0.099 Uiso 1 1 calc R . .
H87B H 0.1753 0.5778 0.4705 0.099 Uiso 1 1 calc R . .
C88 C 0.0977(19) 0.4653(13) 0.4513(7) 0.113(8) Uani 1 1 d . . .
H88A H 0.1507 0.4565 0.4768 0.169 Uiso 1 1 calc R . .
H88B H 0.0783 0.4203 0.4215 0.169 Uiso 1 1 calc R . .
H88C H 0.0267 0.4736 0.4633 0.169 Uiso 1 1 calc R . .
C89 C 0.1613(12) 0.6303(8) 0.4015(6) 0.067(5) Uani 1 1 d . . .
H89A H 0.1780 0.6677 0.4352 0.081 Uiso 1 1 calc R . .
H89B H 0.2359 0.6207 0.3932 0.081 Uiso 1 1 calc R . .
C90 C 0.1083(16) 0.6657(11) 0.3658(8) 0.097(6) Uani 1 1 d . . .
H90A H 0.1618 0.7139 0.3679 0.146 Uiso 1 1 calc R . .
H90B H 0.0351 0.6765 0.3742 0.146 Uiso 1 1 calc R . .
H90C H 0.0936 0.6298 0.3322 0.146 Uiso 1 1 calc R . .
C91 C 0.0506(15) 0.4935(10) 0.3552(6) 0.079(5) Uani 1 1 d . . .
H91A H 0.0033 0.5098 0.3311 0.095 Uiso 1 1 calc R . .
H91B H 0.0009 0.4487 0.3604 0.095 Uiso 1 1 calc R . .
C92 C 0.1528(13) 0.4682(13) 0.3331(6) 0.098(7) Uani 1 1 d . . .
H92A H 0.1229 0.4259 0.3021 0.148 Uiso 1 1 calc R . .
H92B H 0.1992 0.4508 0.3564 0.148 Uiso 1 1 calc R . .
H92C H 0.2013 0.5118 0.3269 0.148 Uiso 1 1 calc R . .
C93 C -0.0403(10) 0.5696(8) 0.4156(5) 0.050(3) Uani 1 1 d . . .
H93A H -0.0869 0.5788 0.3879 0.060 Uiso 1 1 calc R . .
H93B H -0.0840 0.5228 0.4209 0.060 Uiso 1 1 calc R . .
C94 C -0.0215(15) 0.6384(12) 0.4622(8) 0.115(8) Uani 1 1 d . . .
H94A H -0.0968 0.6456 0.4701 0.173 Uiso 1 1 calc R . .
H94B H 0.0206 0.6849 0.4568 0.173 Uiso 1 1 calc R . .
H94C H 0.0237 0.6290 0.4898 0.173 Uiso 1 1 calc R . .
C97 C 0.4291(14) 0.2137(9) 0.6687(6) 0.070(4) Uani 1 1 d . . .
H97A H 0.4633 0.2558 0.6565 0.084 Uiso 1 1 calc R . .
H97B H 0.3467 0.2143 0.6689 0.084 Uiso 1 1 calc R . .
C98 C 0.435(2) 0.1372(12) 0.6327(6) 0.129(10) Uani 1 1 d . . .
H98A H 0.3931 0.1313 0.5998 0.194 Uiso 1 1 calc R . .
H98B H 0.3989 0.0948 0.6438 0.194 Uiso 1 1 calc R . .
H98C H 0.5159 0.1364 0.6315 0.194 Uiso 1 1 calc R . .
C99 C 0.6138(15) 0.2254(14) 0.7236(8) 0.117(8) Uani 1 1 d . . .
H99A H 0.6183 0.1731 0.7044 0.140 Uiso 1 1 calc R . .
H99B H 0.6496 0.2355 0.7584 0.140 Uiso 1 1 calc R . .
C100 C 0.6819(15) 0.2865(17) 0.7029(10) 0.173(14) Uani 1 1 d . . .
H10B H 0.7632 0.2836 0.7057 0.260 Uiso 1 1 calc R . .
H10C H 0.6774 0.3382 0.7219 0.260 Uiso 1 1 calc R . .
H10D H 0.6474 0.2756 0.6682 0.260 Uiso 1 1 calc R . .
C101 C 0.4764(16) 0.3058(8) 0.7486(6) 0.079(5) Uani 1 1 d . . .
H10K H 0.3929 0.3037 0.7478 0.095 Uiso 1 1 calc R . .
H10L H 0.5068 0.3442 0.7328 0.095 Uiso 1 1 calc R . .
C102 C 0.5399(18) 0.3325(9) 0.8026(6) 0.095(7) Uani 1 1 d . . .
H10E H 0.5284 0.3833 0.8197 0.142 Uiso 1 1 calc R . .
H10F H 0.6229 0.3358 0.8037 0.142 Uiso 1 1 calc R . .
H10G H 0.5089 0.2955 0.8188 0.142 Uiso 1 1 calc R . .
C103 C 0.4360(13) 0.1692(8) 0.7404(6) 0.060(4) Uani 1 1 d . . .
H10M H 0.4472 0.1191 0.7207 0.071 Uiso 1 1 calc R . .
H10N H 0.4778 0.1808 0.7746 0.071 Uiso 1 1 calc R . .
C104 C 0.3115(14) 0.1614(10) 0.7410(6) 0.083(5) Uani 1 1 d . . .
H10H H 0.2841 0.1206 0.7550 0.125 Uiso 1 1 calc R . .
H10I H 0.2684 0.1481 0.7073 0.125 Uiso 1 1 calc R . .
H10J H 0.2991 0.2102 0.7612 0.125 Uiso 1 1 calc R . .
N1N1 N -0.0733(10) 0.7270(6) 0.8897(4) 0.055(3) Uiso 1 1 d D . .
C1N1 C -0.0281(10) 0.7046(7) 0.8578(4) 0.040(3) Uiso 1 1 d D . .
C2N1 C 0.0342(11) 0.6768(7) 0.8188(4) 0.047(3) Uiso 1 1 d D . .
H2NA H 0.0740 0.7203 0.8096 0.070 Uiso 1 1 calc R . .
H2NB H -0.0207 0.6399 0.7899 0.070 Uiso 1 1 calc R . .
H2NC H 0.0913 0.6514 0.8305 0.070 Uiso 1 1 calc R . .
N1N2 N 0.3409(9) 1.0773(5) 1.0096(4) 0.049(3) Uiso 1 1 d D . .
C1N2 C 0.3378(10) 1.0137(5) 0.9912(4) 0.036(3) Uiso 1 1 d D . .
C2N2 C 0.3356(12) 0.9326(6) 0.9696(5) 0.053(3) Uiso 1 1 d D . .
H2ND H 0.2860 0.9018 0.9850 0.080 Uiso 1 1 calc R . .
H2NE H 0.4145 0.9251 0.9752 0.080 Uiso 1 1 calc R . .
H2NF H 0.3050 0.9161 0.9341 0.080 Uiso 1 1 calc R . .
N1N3 N 0.026(3) 0.8325(19) 0.5857(15) 0.144(11) Uiso 0.571(16) 1 d PD A 1
C1N3 C 0.022(5) 0.893(2) 0.6077(18) 0.144(11) Uiso 0.571(16) 1 d PD A 1
C2N3 C 0.013(4) 0.972(2) 0.6323(15) 0.144(11) Uiso 0.571(16) 1 d PD A 1
H2NG H -0.0097 0.9955 0.6075 0.216 Uiso 0.571(16) 1 calc PR A 1
H2NH H 0.0885 1.0018 0.6527 0.216 Uiso 0.571(16) 1 calc PR A 1
H2NI H -0.0452 0.9701 0.6533 0.216 Uiso 0.571(16) 1 calc PR A 1
O1O1 O 0.030(2) 0.8603(13) 0.6202(8) 0.054(7) Uiso 0.429(16) 1 d P A 2
C1O1 C -0.001(3) 0.8801(17) 0.6994(11) 0.051(9) Uiso 0.429(16) 1 d P A 2
H1OA H -0.0155 0.9136 0.7298 0.076 Uiso 0.429(16) 1 calc PR A 2
H1OB H 0.0721 0.8651 0.7066 0.076 Uiso 0.429(16) 1 calc PR A 2
H1OC H -0.0645 0.8339 0.6860 0.076 Uiso 0.429(16) 1 calc PR A 2
C2O1 C 0.008(3) 0.922(2) 0.6634(13) 0.063(10) Uiso 0.429(16) 1 d P A 2
H2OA H 0.0735 0.9678 0.6754 0.076 Uiso 0.429(16) 1 calc PR A 2
H2OB H -0.0646 0.9368 0.6547 0.076 Uiso 0.429(16) 1 calc PR A 2
C3O1 C 0.068(5) 0.915(3) 0.5758(19) 0.118(18) Uiso 0.429(16) 1 d P A 2
H3OA H 0.0061 0.9380 0.5641 0.142 Uiso 0.429(16) 1 calc PR A 2
H3OB H 0.1444 0.9526 0.5866 0.142 Uiso 0.429(16) 1 calc PR A 2
C4O1 C 0.069(3) 0.828(2) 0.5389(14) 0.073(11) Uiso 0.429(16) 1 d P A 2
H4OA H 0.0872 0.8315 0.5074 0.110 Uiso 0.429(16) 1 calc PR A 2
H4OB H -0.0078 0.7928 0.5330 0.110 Uiso 0.429(16) 1 calc PR A 2
H4OC H 0.1273 0.8073 0.5548 0.110 Uiso 0.429(16) 1 calc PR A 2

loop_
_atom_site_aniso_label
_atom_site_aniso_U_11
_atom_site_aniso_U_22
_atom_site_aniso_U_33
_atom_site_aniso_U_23
_atom_site_aniso_U_13
_atom_site_aniso_U_12
W1 0.0187(2) 0.01894(19) 0.0265(2) 0.00938(16) 0.00651(17) 0.00294(15)
W2 0.0388(3) 0.0202(2) 0.0242(2) 0.00614(17) 0.0102(2) 0.00262(18)
W3 0.0170(2) 0.0259(2) 0.0244(2) 0.00956(17) 0.00749(17) 0.00665(16)
W4 0.01301(19) 0.0267(2) 0.0261(2) 0.01212(17) 0.00766(17) 0.00748(15)
O1 0.025(4) 0.037(4) 0.049(5) 0.028(4) 0.018(4) 0.008(3)
O2 0.022(4) 0.023(4) 0.036(5) 0.008(3) 0.012(3) 0.007(3)
O3 0.023(4) 0.030(4) 0.040(5) 0.011(3) 0.008(3) 0.011(3)
O4 0.109(9) 0.023(4) 0.046(6) 0.006(4) 0.027(6) 0.003(5)
O5 0.131(10) 0.053(6) 0.036(6) 0.022(5) 0.013(6) 0.003(6)
O6 0.055(6) 0.043(5) 0.066(7) 0.005(4) 0.042(5) -0.005(4)
O7 0.019(4) 0.018(3) 0.028(4) 0.002(3) 0.011(3) 0.004(3)
O8 0.034(4) 0.022(3) 0.031(4) 0.008(3) 0.020(3) 0.006(3)
O9 0.023(4) 0.014(3) 0.050(5) 0.015(3) 0.006(3) -0.004(3)
O10 0.030(5) 0.048(5) 0.051(6) 0.018(4) 0.012(4) -0.001(4)
O11 0.037(5) 0.054(5) 0.037(5) -0.001(4) 0.008(4) 0.024(4)
O12 0.043(5) 0.042(5) 0.028(5) 0.010(4) 0.007(4) 0.002(4)
O13 0.049(5) 0.045(5) 0.041(5) 0.027(4) 0.009(4) 0.004(4)
O14 0.025(4) 0.031(4) 0.033(4) 0.009(3) 0.010(3) 0.009(3)
O15 0.023(4) 0.033(4) 0.047(5) 0.019(4) 0.015(4) 0.009(3)
O16 0.023(4) 0.032(4) 0.031(4) 0.020(3) 0.018(3) 0.016(3)
O17 0.007(3) 0.050(4) 0.025(4) 0.012(3) 0.008(3) 0.013(3)
O18 0.015(3) 0.024(3) 0.033(4) 0.012(3) 0.007(3) 0.004(3)
N1 0.039(6) 0.053(6) 0.054(7) 0.007(5) 0.014(5) 0.019(5)
N2 0.037(6) 0.024(5) 0.035(6) 0.008(4) 0.014(4) 0.007(4)
N3 0.094(12) 0.134(14) 0.049(9) -0.015(9) -0.021(9) 0.046(10)
N4 0.041(7) 0.099(9) 0.054(8) 0.044(7) 0.015(6) 0.038(6)
N5 0.026(5) 0.047(6) 0.034(6) 0.014(5) 0.007(4) 0.020(4)
N6 0.123(14) 0.088(10) 0.054(9) -0.015(8) 0.047(9) -0.041(9)
N7 0.014(4) 0.023(4) 0.027(5) 0.011(4) 0.000(3) 0.008(3)
N8 0.016(4) 0.020(4) 0.029(5) 0.010(3) 0.009(4) 0.005(3)
N9 0.017(4) 0.022(4) 0.044(6) 0.011(4) 0.010(4) 0.004(3)
N10 0.047(7) 0.040(6) 0.040(6) -0.001(5) 0.020(5) -0.006(5)
N11 0.050(8) 0.070(8) 0.056(8) 0.015(7) -0.018(6) -0.007(6)
N12 0.034(6) 0.049(6) 0.042(6) 0.028(5) 0.005(5) 0.017(5)
C1 0.012(5) 0.024(5) 0.040(7) 0.009(5) -0.004(5) 0.008(4)
C2 0.022(5) 0.008(4) 0.042(7) 0.015(4) 0.016(5) 0.000(4)
C3 0.022(5) 0.016(4) 0.026(6) 0.014(4) 0.001(4) -0.005(4)
C4 0.049(8) 0.031(6) 0.031(7) 0.016(5) 0.008(6) -0.013(5)
C5 0.067(9) 0.023(6) 0.037(7) 0.010(5) 0.006(6) 0.010(6)
C6 0.056(8) 0.024(5) 0.031(7) 0.007(5) 0.029(6) -0.009(5)
C7 0.019(5) 0.015(4) 0.032(6) 0.008(4) 0.004(4) 0.003(4)
C8 0.025(5) 0.023(5) 0.020(5) 0.005(4) 0.004(4) -0.004(4)
C9 0.023(5) 0.017(5) 0.036(6) 0.007(4) 0.012(5) 0.004(4)
C10 0.033(6) 0.036(6) 0.049(8) 0.023(6) 0.015(6) 0.015(5)
C11 0.037(6) 0.029(5) 0.039(7) 0.021(5) 0.023(5) 0.013(5)
C12 0.026(6) 0.018(5) 0.035(6) 0.014(4) 0.011(5) 0.009(4)
C13 0.025(6) 0.030(6) 0.054(8) 0.014(5) 0.014(6) 0.006(5)
C14 0.007(4) 0.018(4) 0.035(6) 0.009(4) 0.007(4) 0.004(4)
C15 0.017(5) 0.029(5) 0.028(6) 0.017(4) 0.007(4) 0.008(4)
C16 0.022(5) 0.024(5) 0.021(5) 0.013(4) 0.008(4) 0.010(4)
C17 0.030(6) 0.025(5) 0.045(7) 0.011(5) 0.019(5) -0.005(5)
C18 0.043(7) 0.031(6) 0.048(8) 0.019(5) 0.033(6) 0.011(5)
C19 0.047(7) 0.022(5) 0.042(7) 0.012(5) 0.027(6) 0.011(5)
C20 0.013(5) 0.029(5) 0.032(6) 0.015(5) 0.011(4) 0.000(4)
C21 0.041(7) 0.011(4) 0.038(7) 0.010(4) -0.006(5) 0.003(4)
C22 0.053(8) 0.025(5) 0.031(7) 0.002(5) -0.011(6) 0.016(5)
C23 0.067(10) 0.032(7) 0.056(9) 0.006(6) -0.021(8) 0.021(7)
C24 0.075(12) 0.046(9) 0.071(12) 0.017(8) -0.029(10) 0.007(8)
C25 0.030(8) 0.069(10) 0.100(14) 0.040(10) 0.001(8) -0.013(7)
C26 0.028(6) 0.052(7) 0.050(8) 0.028(6) -0.006(6) -0.005(6)
C27 0.065(10) 0.069(10) 0.048(10) -0.013(8) -0.021(8) 0.031(8)
C28 0.029(6) 0.036(6) 0.030(6) 0.012(5) 0.017(5) 0.016(5)
C29 0.029(6) 0.036(6) 0.033(7) 0.013(5) 0.006(5) 0.004(5)
C30 0.034(6) 0.034(6) 0.015(6) 0.000(4) 0.013(5) 0.002(5)
C31 0.024(6) 0.028(5) 0.030(6) 0.007(5) 0.002(5) -0.002(4)
C32 0.012(5) 0.050(7) 0.034(7) 0.024(6) 0.009(5) 0.008(5)
C33 0.016(5) 0.039(6) 0.029(6) 0.017(5) 0.006(4) 0.006(4)
C34 0.015(5) 0.025(5) 0.035(6) 0.011(5) 0.004(4) 0.001(4)
C35 0.020(5) 0.019(5) 0.046(7) 0.016(5) 0.008(5) 0.003(4)
C36 0.032(6) 0.034(6) 0.030(6) 0.016(5) 0.002(5) 0.001(5)
C37 0.024(6) 0.037(6) 0.048(8) 0.019(6) -0.003(5) 0.010(5)
C38 0.043(7) 0.031(6) 0.034(7) 0.010(5) 0.007(5) 0.020(5)
C39 0.025(6) 0.023(5) 0.031(6) 0.007(4) 0.007(5) 0.009(4)
C40 0.026(6) 0.055(8) 0.061(9) 0.035(7) 0.017(6) 0.019(6)
C41 0.011(5) 0.022(5) 0.032(6) 0.013(4) 0.006(4) 0.007(4)
C42 0.007(4) 0.022(5) 0.031(6) 0.010(4) 0.006(4) 0.003(4)
C43 0.017(5) 0.022(5) 0.030(6) 0.011(4) 0.007(4) 0.005(4)
C44 0.006(4) 0.043(6) 0.035(7) 0.008(5) 0.003(4) 0.009(4)
C45 0.012(5) 0.056(7) 0.038(7) 0.013(6) 0.013(5) 0.014(5)
C46 0.009(5) 0.050(7) 0.035(6) 0.018(5) 0.011(4) 0.011(4)
C47 0.009(5) 0.031(5) 0.034(7) 0.009(5) -0.007(4) 0.012(4)
C48 0.014(5) 0.031(6) 0.049(7) 0.020(5) 0.015(5) 0.009(4)
C49 0.011(5) 0.039(6) 0.033(6) 0.021(5) 0.014(4) 0.008(4)
C50 0.033(7) 0.039(7) 0.041(8) 0.006(6) 0.006(6) -0.013(5)
C51 0.053(8) 0.028(6) 0.063(10) 0.004(6) 0.028(7) -0.003(6)
C52 0.051(8) 0.030(6) 0.072(10) 0.008(6) 0.033(7) -0.006(6)
C53 0.031(6) 0.035(6) 0.045(8) 0.014(5) 0.016(6) 0.009(5)
C54 0.072(11) 0.046(8) 0.053(10) 0.001(7) 0.029(8) -0.024(7)
C55 0.012(5) 0.029(5) 0.033(6) 0.009(5) -0.002(4) 0.005(4)
C56 0.023(6) 0.035(6) 0.053(8) 0.009(5) 0.011(5) 0.014(5)
C57 0.015(5) 0.018(5) 0.042(7) 0.015(4) 0.003(5) 0.004(4)
C58 0.032(6) 0.051(7) 0.042(7) 0.032(6) 0.010(5) 0.005(5)
C59 0.032(6) 0.047(7) 0.028(6) 0.012(5) 0.006(5) 0.015(5)
C60 0.072(10) 0.031(6) 0.047(8) 0.019(6) 0.021(7) 0.004(6)
C61 0.025(6) 0.017(5) 0.044(7) 0.013(4) 0.013(5) 0.007(4)
C62 0.036(6) 0.015(5) 0.052(8) 0.009(5) 0.017(6) 0.011(4)
C63 0.012(5) 0.029(5) 0.027(6) 0.010(4) 0.004(4) 0.005(4)
C64 0.026(6) 0.034(6) 0.029(6) 0.006(5) 0.002(5) 0.010(5)
C65 0.010(5) 0.032(5) 0.035(6) 0.018(5) 0.013(4) 0.005(4)
C66 0.026(6) 0.016(5) 0.067(8) 0.017(5) 0.017(6) 0.005(4)
C67 0.016(5) 0.021(5) 0.040(7) 0.014(4) 0.007(5) 0.006(4)
C68 0.022(6) 0.073(9) 0.046(8) 0.038(7) 0.008(5) 0.020(6)
C69 0.020(5) 0.022(5) 0.021(5) 0.004(4) 0.006(4) 0.002(4)
C70 0.029(6) 0.021(5) 0.037(7) 0.005(5) -0.002(5) -0.003(4)
C71 0.017(5) 0.043(6) 0.036(7) 0.018(5) 0.010(5) -0.001(5)
C72 0.027(6) 0.039(7) 0.064(9) 0.012(6) 0.014(6) 0.012(5)
C73 0.027(6) 0.026(5) 0.062(8) 0.024(5) 0.019(6) 0.006(5)
C74 0.041(7) 0.055(8) 0.043(8) 0.028(6) 0.014(6) 0.011(6)
C75 0.035(7) 0.031(6) 0.037(7) 0.005(5) 0.006(5) -0.003(5)
C76 0.049(9) 0.048(8) 0.056(9) 0.013(7) -0.008(7) 0.006(6)
C77 0.024(6) 0.025(5) 0.043(7) 0.010(5) 0.001(5) 0.007(4)
C78 0.032(7) 0.035(7) 0.081(10) 0.006(6) 0.020(7) 0.010(5)
C79 0.056(9) 0.058(9) 0.049(9) -0.001(7) 0.029(7) -0.009(7)
C80 0.073(11) 0.081(11) 0.040(9) 0.006(8) 0.009(8) 0.006(9)
C81 0.057(9) 0.044(7) 0.042(8) -0.003(6) 0.005(7) 0.000(7)
C82 0.132(16) 0.034(7) 0.057(10) 0.003(7) 0.023(10) 0.008(9)
C83 0.046(8) 0.045(7) 0.061(9) 0.005(6) 0.034(7) -0.008(6)
C84 0.118(15) 0.049(9) 0.068(11) -0.008(8) 0.054(11) -0.031(9)
C85 0.036(7) 0.040(7) 0.059(9) -0.012(6) 0.026(7) -0.012(6)
C86 0.053(9) 0.046(8) 0.071(11) 0.016(7) 0.033(8) 0.005(6)
C87 0.048(10) 0.129(16) 0.068(12) 0.042(11) -0.010(8) 0.013(10)
C88 0.126(19) 0.15(2) 0.078(15) 0.032(14) 0.019(13) 0.081(17)
C89 0.042(8) 0.061(9) 0.083(12) -0.002(8) 0.030(8) 0.000(7)
C90 0.085(14) 0.104(15) 0.132(18) 0.059(14) 0.060(13) 0.033(12)
C91 0.081(13) 0.104(14) 0.057(11) 0.037(10) 0.003(9) 0.025(11)
C92 0.044(9) 0.24(2) 0.061(11) 0.082(13) 0.042(8) 0.074(12)
C93 0.027(7) 0.077(10) 0.058(9) 0.030(8) 0.010(6) 0.021(6)
C94 0.053(11) 0.125(17) 0.14(2) -0.008(14) 0.021(12) 0.043(11)
C97 0.066(11) 0.078(11) 0.082(12) 0.045(10) 0.014(9) 0.024(9)
C98 0.25(3) 0.117(17) 0.042(11) 0.017(11) 0.033(14) 0.095(19)
C99 0.049(11) 0.20(2) 0.15(2) 0.121(19) 0.016(12) 0.043(13)
C100 0.038(11) 0.33(4) 0.24(3) 0.23(3) 0.056(15) 0.023(16)
C101 0.089(13) 0.047(9) 0.096(14) 0.042(9) -0.002(10) -0.010(8)
C102 0.150(19) 0.052(9) 0.067(12) 0.031(9) -0.020(12) -0.004(11)
C103 0.071(10) 0.047(8) 0.079(11) 0.036(8) 0.025(8) 0.024(7)
C104 0.065(12) 0.107(14) 0.090(14) 0.057(11) 0.028(10) 0.001(10)

loop_
_geom_bond_atom_site_label_1
_geom_bond_atom_site_label_2
_geom_bond_distance
_geom_bond_site_symmetry_2
_geom_bond_publ_flag
W1 C2 1.895(11) . ?
W1 C1 1.913(11) . ?
W1 C3 1.946(10) . ?
W1 O9 2.199(7) . ?
W1 O8 2.211(6) . ?
W1 O7 2.226(6) . ?
W2 C6 1.910(12) . ?
W2 C4 1.919(12) . ?
W2 C5 1.922(12) . ?
W2 O7 2.203(7) . ?
W2 O8 2.225(6) . ?
W2 O9 2.230(7) . ?
W3 C30 1.911(11) . ?
W3 C28 1.918(11) . ?
W3 C29 1.918(11) . ?
W3 O18 2.218(6) . ?
W3 O16 2.227(6) . ?
W3 O17 2.229(7) . ?
W4 C32 1.906(12) . ?
W4 C31 1.912(11) . ?
W4 C33 1.935(10) . ?
W4 O17 2.195(6) . ?
W4 O16 2.198(6) . ?
W4 O18 2.234(6) . ?
O1 C1 1.190(12) . ?
O2 C2 1.194(12) . ?
O3 C3 1.169(11) . ?
O4 C4 1.183(13) . ?
O5 C5 1.178(13) . ?
O6 C6 1.194(14) . ?
O7 C7 1.318(11) . ?
O8 C14 1.346(11) . ?
O9 C21 1.325(12) . ?
O10 C28 1.201(12) . ?
O11 C29 1.197(12) . ?
O12 C30 1.171(12) . ?
O13 C31 1.184(12) . ?
O14 C32 1.199(12) . ?
O15 C33 1.163(11) . ?
O16 C34 1.324(11) . ?
O17 C41 1.325(11) . ?
O18 C48 1.335(12) . ?
N1 C13 1.154(13) . ?
N2 C20 1.124(12) . ?
N3 C27 1.149(18) . ?
N4 C40 1.145(14) . ?
N5 C47 1.131(13) . ?
N6 C54 1.143(16) . ?
N7 C59 1.501(13) . ?
N7 C57 1.511(12) . ?
N7 C61 1.516(12) . ?
N7 C55 1.522(11) . ?
N8 C63 1.508(12) . ?
N8 C69 1.530(11) . ?
N8 C67 1.534(11) . ?
N8 C65 1.535(11) . ?
N9 C77 1.513(12) . ?
N9 C71 1.519(12) . ?
N9 C75 1.519(14) . ?
N9 C73 1.531(13) . ?
N10 C83 1.493(14) . ?
N10 C81 1.529(14) . ?
N10 C85 1.528(16) . ?
N10 C79 1.536(17) . ?
N11 C91 1.445(19) . ?
N11 C87 1.489(19) . ?
N11 C89 1.509(18) . ?
N11 C93 1.652(17) . ?
N12 C101 1.472(18) . ?
N12 C97 1.486(17) . ?
N12 C103 1.490(15) . ?
N12 C99 1.495(18) . ?
C7 C12 1.395(13) . ?
C7 C8 1.405(13) . ?
C8 C9 1.401(14) . ?
C9 C10 1.394(14) . ?
C9 C13 1.425(13) . ?
C10 C11 1.385(14) . ?
C11 C12 1.382(13) . ?
C14 C15 1.385(13) . ?
C14 C19 1.412(13) . ?
C15 C16 1.406(13) . ?
C16 C17 1.406(13) . ?
C16 C20 1.443(13) . ?
C17 C18 1.361(14) . ?
C18 C19 1.382(14) . ?
C21 C22 1.385(15) . ?
C21 C26 1.408(16) . ?
C22 C23 1.394(18) . ?
C23 C24 1.36(2) . ?
C23 C27 1.43(2) . ?
C24 C25 1.38(2) . ?
C25 C26 1.391(17) . ?
C34 C35 1.393(14) . ?
C34 C39 1.419(13) . ?
C35 C36 1.413(14) . ?
C36 C37 1.403(15) . ?
C36 C40 1.437(16) . ?
C37 C38 1.379(15) . ?
C38 C39 1.358(13) . ?
C41 C42 1.378(13) . ?
C41 C46 1.398(12) . ?
C42 C43 1.408(13) . ?
C43 C44 1.396(12) . ?
C43 C47 1.438(14) . ?
C44 C45 1.367(14) . ?
C45 C46 1.394(14) . ?
C48 C49 1.357(14) . ?
C48 C53 1.387(14) . ?
C49 C50 1.398(14) . ?
C50 C51 1.370(16) . ?
C50 C54 1.440(18) . ?
C51 C52 1.366(17) . ?
C52 C53 1.410(16) . ?
C55 C56 1.503(14) . ?
C57 C58 1.518(14) . ?
C59 C60 1.531(15) . ?
C61 C62 1.542(13) . ?
C63 C64 1.511(13) . ?
C65 C66 1.496(13) . ?
C67 C68 1.509(14) . ?
C69 C70 1.509(13) . ?
C71 C72 1.517(14) . ?
C73 C74 1.481(16) . ?
C75 C76 1.492(16) . ?
C77 C78 1.550(15) . ?
C79 C80 1.51(2) . ?
C81 C82 1.520(19) . ?
C83 C84 1.507(17) . ?
C85 C86 1.496(19) . ?
C87 C88 1.47(2) . ?
C89 C90 1.51(2) . ?
C91 C92 1.54(2) . ?
C93 C94 1.53(2) . ?
C97 C98 1.52(2) . ?
C99 C100 1.57(3) . ?
C101 C102 1.54(2) . ?
C103 C104 1.47(2) . ?
N1N1 C1N1 1.143(10) . ?
C1N1 C2N1 1.456(11) . ?
N1N2 C1N2 1.142(10) . ?
C1N2 C2N2 1.457(11) . ?
N1N3 C1N3 1.145(11) . ?
C1N3 C2N3 1.459(12) . ?
O1O1 C2O1 1.52(4) . ?
O1O1 C3O1 1.90(6) . ?
C1O1 C2O1 1.46(4) . ?
C3O1 C4O1 1.68(6) . ?
